data_2004108
loop_
_publ_author_name
'Fujita, T.'
'Uekusa, H.'
'Ohkubo, A.'
'Shimura, T.'
'Aramaki, K.'
'Nishihara, H.'
'Ohba, S.'

_publ_section_title
;
 Two Cobaltacyclopentadiene Complexes and One Cyclobutadiene Complex
;
_journal_issue 11
_journal_name_full 'Acta Crystallographica Section C'
_journal_page_first 2265
_journal_page_last 2269
_journal_paper_doi 10.1107/S0108270195005993
_journal_volume 51
_journal_year 1995
_chemical_formula_sum 'C35 H32 Co P'
_chemical_formula_weight 542.55
_space_group_IT_number 14
_symmetry_cell_setting monoclinic
_symmetry_space_group_name_Hall '-P 2yn'
_symmetry_space_group_name_H-M 'P 1 21/n 1'
_atom_type_scat_source IntTabIV
_cell_angle_alpha 90
_cell_angle_beta 107.19(1)
_cell_angle_gamma 90
_cell_formula_units_Z 4
_cell_length_a 17.411(2)
_cell_length_b 15.756(2)
_cell_length_c 10.593(1)
_cell_measurement_reflns_used 24
_cell_measurement_temperature 300
_cell_measurement_theta_max 15
_cell_measurement_theta_min 10
_cell_volume 2776.1(6)
_diffrn_measurement_device 'Rigaku AFC-5 four-circle'
_diffrn_measurement_method \q/2\q
_diffrn_radiation_type MoK\a
_diffrn_radiation_wavelength 0.71073
_diffrn_reflns_av_R_equivalents 0.013
_diffrn_reflns_limit_h_max 22
_diffrn_reflns_limit_h_min -22
_diffrn_reflns_limit_k_max 20
_diffrn_reflns_limit_k_min 0
_diffrn_reflns_limit_l_max 13
_diffrn_reflns_limit_l_min 0
_diffrn_reflns_number 6711
_diffrn_reflns_theta_max 27.5
_diffrn_standards_decay_% 1.8
_diffrn_standards_interval_count 100
_diffrn_standards_number 5
_exptl_absorpt_coefficient_mu 0.69
_exptl_absorpt_correction_T_max 0.849
_exptl_absorpt_correction_T_min 0.789
_exptl_absorpt_correction_type integration
_exptl_crystal_colour 'dark brown'
_exptl_crystal_density_diffrn 1.30
_exptl_crystal_description prism
_exptl_crystal_size_max 0.60
_exptl_crystal_size_mid 0.30
_exptl_crystal_size_min 0.30
_refine_diff_density_max 0.35
_refine_diff_density_min -0.34
_refine_ls_extinction_method none
_refine_ls_goodness_of_fit_obs 1.56
_refine_ls_hydrogen_treatment noref
_refine_ls_number_parameters 333
_refine_ls_number_reflns 4337
_refine_ls_R_factor_obs 0.036
_refine_ls_shift/esd_max 0.20
_refine_ls_structure_factor_coef F
_refine_ls_weighting_details 'w = 1/[\s^2^(|F~o~|) +(0.015|F~o~|)^2^]'
_refine_ls_weighting_scheme calc
_refine_ls_wR_factor_obs 0.041
_reflns_number_observed 4337
_reflns_number_total 6376
_reflns_observed_criterion '|F~o~| > 3\s(|F~o~|)'
_cod_data_source_file cr1111.cif
_cod_data_source_block I
_cod_depositor_comments
;
The following automatic conversions were performed:

'_refine_ls_weighting_scheme' value '1/[\s^2^(|F~o~|)
+(0.015|F~o~|)^2^]' was changed to 'calc'. New tag
'_refine_ls_weighting_details' was created. The value of the new tag
was set to 'w = 1/[\s^2^(|F~o~|) +(0.015|F~o~|)^2^]'.

Automatic conversion script
Id: cif_fix_values 3143 2015-03-26 13:38:13Z robertas 
;
_cod_original_sg_symbol_H-M 'P 21/n'
_cod_original_formula_sum 'C35 H32 Co1 P1'
_cod_database_code 2004108

loop_
_symmetry_equiv_pos_as_xyz
x,y,z
1/2+x,1/2-y,1/2+z
-x,-y,-z
1/2-x,1/2+y,1/2-z

loop_
_atom_site_label
_atom_site_fract_x
_atom_site_fract_y
_atom_site_fract_z
_atom_site_B_iso_or_equiv
Co .20858(2) .13422(2) .02105(3) 2.5
P .20701(4) .00186(4) .07930(6) 2.4
C1 .3155(2) .1219(2) -.0029(2) 3.0
C2 .3776(2) .1386(2) .1073(3) 3.2
C3 .3531(2) .1603(2) .2218(3) 3.0
C4 .2722(2) .1605(2) .2020(2) 2.7
C5 .3268(2) .0972(2) -.1257(3) 3.5
C6 .3312(2) .0740(2) -.2298(3) 4.4
C7 .3332(2) .0378(3) -.3569(3) 6.7
C8 .4651(2) .1324(2) .1129(3) 5.1
C9 .4143(2) .1773(2) .3539(3) 4.1
C10 .2372(2) .1775(2) .3046(2) 3.3
C11 .2070(2) .1886(2) .3897(3) 4.6
C12 .1706(3) .1978(3) .4980(4) 7.3
C13 .0847(2) .1440(2) -.0769(3) 3.8
C14 .1089(2) .2109(2) .0147(3) 3.9
C15 .1683(2) .2580(2) -.0218(3) 4.2
C16 .1796(2) .2201(2) -.1358(3) 4.0
C17 .1285(2) .1496(2) -.1699(2) 3.8
C18 .1672(2) -.0722(2) -.0596(2) 2.7
C19 .1918(2) -.0637(2) -.1721(3) 4.0
C20 .1666(2) -.1191(2) -.2773(3) 4.6
C21 .1157(2) -.1845(2) -.2729(3) 4.6
C22 .0878(2) -.1920(2) -.1648(3) 5.2
C23 .1133(2) -.1368(2) -.0584(3) 4.0
C24 .3053(1) -.0428(2) .1683(2) 2.5
C25 .3343(2) -.0314(2) .3042(2) 3.1
C26 .4097(2) -.0610(2) .3752(3) 3.8
C27 .4571(2) -.1007(2) .3104(3) 4.4
C28 .4301(2) -.1108(2) .1754(3) 4.8
C29 .3542(2) -.0818(2) .1043(3) 4.0
C30 .1488(1) -.0257(2) .1930(2) 2.7
C31 .1604(2) -.1042(2) .2593(2) 3.1
C32 .1184(2) -.1245(2) .3473(2) 3.6
C33 .0635(2) -.0677(2) .3700(3) 4.1
C34 .0502(2) .0092(2) .3046(3) 4.0
C35 .0933(2) .0302(2) .2166(2) 3.3
H7A 0.31868 0.08124 -0.42697 6.39
H7B 0.38963 0.01638 -0.34726 6.39
H7C 0.29547 -0.01161 -0.38040 6.39
H8A 0.46976 0.10224 0.03277 5.
H8B 0.48760 0.19138 0.11491 5.
H8C 0.49584 0.10135 0.19391 5.
H9A 0.44576 0.12383 0.38416 4.11
H9B 0.45074 0.22331 0.34406 4.11
H9C 0.38466 0.19337 0.41730 4.11
H12A 0.17289 0.14174 0.54346 7.29
H12B 0.20460 0.23975 0.56440 7.29
H12C 0.11513 0.21859 0.46717 7.29
H13 0.04315 0.09998 -0.07641 3.78
H14 0.08764 0.22294 0.09145 3.82
H15 0.19773 0.30922 0.02479 4.16
H16 0.21802 0.24020 -0.18428 3.96
H17 0.12393 0.10998 -0.24563 3.77
H19 0.22860 -0.01565 -0.17749 3.90
H20 0.18596 -0.11175 -0.35672 4.47
H21 0.09947 -0.22606 -0.34739 4.58
H22 0.04773 -0.23765 -0.16341 5.14
H23 0.09250 -0.14335 0.01953 3.93
H25 0.30033 -0.00123 0.35172 3.11
H26 0.42939 -0.05320 0.47343 3.78
H27 0.51159 -0.12235 0.36173 4.31
H28 0.46526 -0.13880 0.12819 4.62
H29 0.33497 -0.08915 0.00632 3.83
H31 0.19966 -0.14571 0.24224 3.04
H32 0.12807 -0.18029 0.39491 3.51
H33 0.03306 -0.08230 0.43406 3.93
H34 0.00961 0.04996 0.31991 4.05
H35 0.08407 0.08626 0.17006 3.22

loop_
_geom_angle_atom_site_label_1
_geom_angle_atom_site_label_2
_geom_angle_atom_site_label_3
_geom_angle
_geom_angle_publ_flag
P Co C1 92.00(10) yes
P Co C4 88.60(10) yes
C1 Co C4 82.10(10) yes
Co C1 C2 114.5(2) yes
C1 C2 C3 114.1(2) yes
C2 C3 C4 114.9(2) yes
Co C4 C3 114.3(2) yes
C4 Co C15 94.10(10) no
C4 Co C16 125.30(10) no
C4 Co C14 97.60(10) no
C4 Co C17 160.20(10) no
C4 Co C13 132.00(10) no
C1 Co C15 109.60(10) no
C1 Co C16 88.70(10) no
C1 Co C14 149.30(10) no
C1 Co C17 105.80(10) no
C1 Co C13 144.80(10) no
C15 Co C16 39.60(10) no
C15 Co C14 39.70(10) no
C15 Co C17 66.20(10) no
C15 Co C13 66.00(10) no
C15 Co P 158.40(10) no
C16 Co C14 66.30(10) no
C16 Co C17 39.10(10) no
C16 Co C13 65.60(10) no
C16 Co P 145.75(8) no
C14 Co C17 66.20(10) no
C14 Co C13 39.20(10) no
C14 Co P 118.72(9) no
C17 Co C13 39.30(10) no
C17 Co P 108.82(8) no
C13 Co P 96.50(8) no
C24 P C30 100.60(10) no
C24 P C18 104.00(10) no
C24 P Co 115.16(8) no
C30 P C18 102.80(10) no
C30 P Co 117.83(8) no
C18 P Co 114.40(8) no
C2 C1 C5 123.1(2) no
C5 C1 Co 122.4(2) no
C1 C2 C8 123.9(3) no
C3 C2 C8 121.9(2) no
C4 C3 C9 123.8(3) no
C2 C3 C9 121.2(2) no
C3 C4 C10 122.8(2) no
C10 C4 Co 122.9(2) no
C14 C13 C17 108.7(3) no
C14 C13 Co 70.2(2) no
C17 C13 Co 70.30(10) no
C13 C14 C15 107.2(3) no
C13 C14 Co 70.6(2) no
C15 C14 Co 69.3(2) no
C16 C15 C14 108.0(2) no
C16 C15 Co 70.5(2) no
C14 C15 Co 71.0(2) no
C17 C16 C15 108.6(3) no
C17 C16 Co 71.2(2) no
C15 C16 Co 69.8(2) no
C16 C17 C13 107.5(2) no
C16 C17 Co 69.70(10) no
C13 C17 Co 70.40(10) no
C23 C18 C19 117.5(2) no
C23 C18 P 123.6(2) no
C19 C18 P 119.0(2) no
C20 C19 C18 121.7(3) no
C21 C20 C19 120.2(3) no
C20 C21 C22 119.1(3) no
C21 C22 C23 120.9(3) no
C18 C23 C22 120.5(3) no
C29 C24 C25 118.6(2) no
C29 C24 P 122.4(2) no
C25 C24 P 118.8(2) no
C26 C25 C24 120.9(3) no
C27 C26 C25 119.7(2) no
C26 C27 C28 120.1(2) no
C27 C28 C29 120.2(3) no
C24 C29 C28 120.4(2) no
C35 C30 C31 118.4(2) no
C35 C30 P 121.1(2) no
C31 C30 P 120.5(2) no
C32 C31 C30 120.9(3) no
C31 C32 C33 120.0(3) no
C34 C33 C32 120.1(3) no
C33 C34 C35 120.0(3) no
C30 C35 C34 120.7(2) no

loop_
_geom_bond_atom_site_label_1
_geom_bond_atom_site_label_2
_geom_bond_distance
_geom_bond_publ_flag
Co P 2.1770(10) yes
Co C1 1.962(3) yes
Co C4 1.954(2) yes
C1 C2 1.362(3) yes
C2 C3 1.442(4) yes
C3 C4 1.361(4) yes
Co C13 2.104(2) yes
Co C14 2.100(3) yes
Co C15 2.077(3) yes
Co C16 2.086(3) yes
Co C17 2.104(2) yes
P C24 1.833(2) no
P C30 1.841(3) no
P C18 1.846(2) no
C1 C5 1.426(4) no
C2 C8 1.510(4) no
C3 C9 1.511(3) no
C4 C10 1.418(4) no
C6 C7 1.472(5) no
C11 C12 1.473(6) no
C13 C14 1.410(4) no
C13 C17 1.415(4) no
C14 C15 1.418(5) no
C15 C16 1.412(5) no
C16 C17 1.401(4) no
C18 C23 1.386(4) no
C18 C19 1.387(4) no
C19 C20 1.381(4) no
C20 C21 1.368(5) no
C21 C22 1.375(5) no
C22 C23 1.389(4) no
C24 C29 1.380(4) no
C24 C25 1.389(3) no
C25 C26 1.387(4) no
C26 C27 1.371(5) no
C27 C28 1.376(4) no
C28 C29 1.391(4) no
C30 C35 1.383(4) no
C30 C31 1.406(4) no
C31 C32 1.382(4) no
C32 C33 1.382(4) no
C33 C34 1.382(4) no
C34 C35 1.398(5) no
